data_4025965
loop_
_publ_author_name
'Huang-Che Ouyang'
'Ri-Yuan Tang'
'Ping Zhong'
'Xing-Guo Zhang'
'Jin-Heng Li'

_publ_section_title
;
 CuI/I2-Promoted Electrophilic Tandem Cyclization of
 2-Ethynylbenzaldehydes with ortho-Benzenediamines: Synthesis of
 Iodoisoquinoline-Fused Benzimidazoles
;
_journal_name_full 'Journal of Organic Chemistry'
_journal_page_first 223
_journal_page_last 228
_journal_paper_doi 10.1021/jo102060j
_journal_volume 76
_journal_year 2011
_chemical_formula_sum 'C21 H13 I N2'
_chemical_formula_weight 420.23
_chemical_name_systematic
; 
 ? 
;
_space_group_IT_number 14
_symmetry_cell_setting monoclinic
_symmetry_space_group_name_Hall '-P 2yn'
_symmetry_space_group_name_H-M 'P 1 21/n 1'
_atom_sites_solution_hydrogens geom
_atom_sites_solution_primary direct
_atom_sites_solution_secondary difmap
_audit_creation_method SHELXL-97
_cell_angle_alpha 90.00
_cell_angle_beta 102.295(2)
_cell_angle_gamma 90.00
_cell_formula_units_Z 4
_cell_length_a 9.0443(8)
_cell_length_b 16.3435(15)
_cell_length_c 11.2531(10)
_cell_measurement_reflns_used 4258
_cell_measurement_temperature 293(2)
_cell_measurement_theta_max 55.429
_cell_measurement_theta_min 4.985
_cell_volume 1625.2(3)
_computing_cell_refinement 'Bruker SMART'
_computing_data_collection 'Bruker SMART'
_computing_data_reduction 'Bruker SHELXTL'
_computing_molecular_graphics 'Bruker SHELXTL'
_computing_publication_material 'Bruker SHELXTL'
_computing_structure_refinement 'SHELXL-97 (Sheldrick, 1997)'
_computing_structure_solution 'SHELXS-97 (Sheldrick, 1990)'
_diffrn_ambient_temperature 293(2)
_diffrn_measured_fraction_theta_full 0.988
_diffrn_measured_fraction_theta_max 0.988
_diffrn_measurement_device_type 'CCD area detector'
_diffrn_measurement_method 'phi and omega scans'
_diffrn_radiation_monochromator graphite
_diffrn_radiation_source 'fine-focus sealed tube'
_diffrn_radiation_type MoK\a
_diffrn_radiation_wavelength 0.71073
_diffrn_reflns_av_R_equivalents 0.0333
_diffrn_reflns_av_sigmaI/netI 0.0325
_diffrn_reflns_limit_h_max 11
_diffrn_reflns_limit_h_min -11
_diffrn_reflns_limit_k_max 19
_diffrn_reflns_limit_k_min -20
_diffrn_reflns_limit_l_max 14
_diffrn_reflns_limit_l_min -12
_diffrn_reflns_number 9496
_diffrn_reflns_theta_full 27.00
_diffrn_reflns_theta_max 27.00
_diffrn_reflns_theta_min 2.23
_exptl_absorpt_coefficient_mu 1.974
_exptl_absorpt_correction_T_max 1.0000
_exptl_absorpt_correction_T_min 0.5725
_exptl_absorpt_correction_type empirical
_exptl_absorpt_process_details sadabs
_exptl_crystal_colour colorless
_exptl_crystal_density_diffrn 1.717
_exptl_crystal_description prismatic
_exptl_crystal_F_000 824
_exptl_crystal_size_max 0.307
_exptl_crystal_size_mid 0.285
_exptl_crystal_size_min 0.190
_refine_diff_density_max 0.726
_refine_diff_density_min -0.623
_refine_diff_density_rms 0.079
_refine_ls_extinction_coef 0.0019(4)
_refine_ls_extinction_expression Fc^*^=kFc[1+0.001xFc^2^\l^3^/sin(2\q)]^-1/4^
_refine_ls_extinction_method SHELXL
_refine_ls_goodness_of_fit_ref 0.980
_refine_ls_hydrogen_treatment constr
_refine_ls_matrix_type full
_refine_ls_number_parameters 218
_refine_ls_number_reflns 3516
_refine_ls_number_restraints 0
_refine_ls_restrained_S_all 0.980
_refine_ls_R_factor_all 0.0391
_refine_ls_R_factor_gt 0.0325
_refine_ls_shift/su_max 0.001
_refine_ls_shift/su_mean 0.000
_refine_ls_structure_factor_coef Fsqd
_refine_ls_weighting_details 'calc w=1/[\s^2^(Fo^2^)+(0.0464P)^2^+0.0000P] where P=(Fo^2^+2Fc^2^)/3'
_refine_ls_weighting_scheme calc
_refine_ls_wR_factor_gt 0.0785
_refine_ls_wR_factor_ref 0.0813
_reflns_number_gt 2954
_reflns_number_total 3516
_reflns_threshold_expression >2sigma(I)
_cod_data_source_file jo102060j_si_001.cif
_cod_data_source_block cd201167
_cod_database_code 4025965

loop_
_symmetry_equiv_pos_as_xyz
'x, y, z'
'-x+1/2, y+1/2, -z+1/2'
'-x, -y, -z'
'x-1/2, -y-1/2, z-1/2'

loop_
_atom_site_label
_atom_site_type_symbol
_atom_site_fract_x
_atom_site_fract_y
_atom_site_fract_z
_atom_site_U_iso_or_equiv
_atom_site_adp_type
_atom_site_occupancy
_atom_site_symmetry_multiplicity
_atom_site_calc_flag
_atom_site_refinement_flags
I1 I 0.22347(3) 0.628427(12) 0.217872(17) 0.05008(11) Uani 1 1 d .
N1 N 0.1540(2) 0.57409(13) 0.57606(19) 0.0315(5) Uani 1 1 d .
N2 N 0.2191(2) 0.47718(14) 0.72094(19) 0.0388(5) Uani 1 1 d .
C1 C 0.1570(3) 0.61292(15) 0.4654(2) 0.0331(6) Uani 1 1 d .
C2 C 0.2202(3) 0.57191(16) 0.3841(2) 0.0352(6) Uani 1 1 d .
C3 C 0.2921(3) 0.49248(16) 0.4105(3) 0.0363(6) Uani 1 1 d .
C4 C 0.3583(3) 0.44843(18) 0.3286(3) 0.0452(7) Uani 1 1 d .
H4 H 0.3576 0.4703 0.2522 0.054 Uiso 1 1 calc R
C5 C 0.4242(4) 0.37377(18) 0.3590(3) 0.0523(8) Uani 1 1 d .
H5 H 0.4657 0.3450 0.3027 0.063 Uiso 1 1 calc R
C6 C 0.4295(3) 0.34061(19) 0.4738(3) 0.0491(7) Uani 1 1 d .
H6 H 0.4749 0.2900 0.4940 0.059 Uiso 1 1 calc R
C7 C 0.3680(3) 0.38238(16) 0.5570(3) 0.0427(7) Uani 1 1 d .
H7 H 0.3725 0.3605 0.6340 0.051 Uiso 1 1 calc R
C8 C 0.2984(3) 0.45790(16) 0.5257(2) 0.0348(6) Uani 1 1 d .
C9 C 0.2281(3) 0.50039(15) 0.6116(2) 0.0332(6) Uani 1 1 d .
C10 C 0.1337(3) 0.53758(15) 0.7614(2) 0.0345(6) Uani 1 1 d .
C11 C 0.0885(3) 0.59816(16) 0.6728(2) 0.0319(5) Uani 1 1 d .
C12 C -0.0055(3) 0.66267(17) 0.6912(2) 0.0370(6) Uani 1 1 d .
H12 H -0.0378 0.7020 0.6315 0.044 Uiso 1 1 calc R
C13 C -0.0479(3) 0.66549(19) 0.8011(3) 0.0431(7) Uani 1 1 d .
H13 H -0.1109 0.7076 0.8158 0.052 Uiso 1 1 calc R
C14 C 0.0004(4) 0.60731(19) 0.8914(3) 0.0444(7) Uani 1 1 d .
H14 H -0.0292 0.6120 0.9653 0.053 Uiso 1 1 calc R
C15 C 0.0910(3) 0.54309(17) 0.8730(3) 0.0438(7) Uani 1 1 d .
H15 H 0.1230 0.5043 0.9334 0.053 Uiso 1 1 calc R
C16 C 0.0960(3) 0.69780(15) 0.4530(2) 0.0330(6) Uani 1 1 d .
C17 C -0.0461(3) 0.71510(17) 0.3837(2) 0.0396(6) Uani 1 1 d .
H17 H -0.1014 0.6744 0.3363 0.048 Uiso 1 1 calc R
C18 C -0.1059(4) 0.7925(2) 0.3849(3) 0.0508(8) Uani 1 1 d .
H18 H -0.2016 0.8038 0.3384 0.061 Uiso 1 1 calc R
C19 C -0.0238(4) 0.85341(19) 0.4550(3) 0.0549(9) Uani 1 1 d .
H19 H -0.0652 0.9054 0.4569 0.066 Uiso 1 1 calc R
C20 C 0.1186(4) 0.83708(19) 0.5218(3) 0.0538(8) Uani 1 1 d .
H20 H 0.1747 0.8783 0.5676 0.065 Uiso 1 1 calc R
C21 C 0.1786(3) 0.75960(17) 0.5212(3) 0.0427(7) Uani 1 1 d .
H21 H 0.2751 0.7487 0.5667 0.051 Uiso 1 1 calc R

loop_
_atom_site_aniso_label
_atom_site_aniso_U_11
_atom_site_aniso_U_22
_atom_site_aniso_U_33
_atom_site_aniso_U_23
_atom_site_aniso_U_13
_atom_site_aniso_U_12
I1 0.07173(19) 0.04513(15) 0.03380(14) 0.00369(8) 0.01214(10) -0.00431(9)
N1 0.0344(12) 0.0284(11) 0.0298(11) 0.0012(9) 0.0028(9) 0.0002(9)
N2 0.0469(14) 0.0308(12) 0.0372(14) 0.0059(9) 0.0058(11) 0.0029(10)
C1 0.0331(14) 0.0298(14) 0.0338(14) 0.0019(11) 0.0014(11) -0.0053(10)
C2 0.0400(15) 0.0312(14) 0.0322(14) 0.0020(11) 0.0029(12) -0.0048(11)
C3 0.0371(15) 0.0304(14) 0.0397(15) -0.0056(11) 0.0047(12) -0.0071(11)
C4 0.0509(19) 0.0410(17) 0.0443(17) -0.0065(13) 0.0112(14) -0.0022(13)
C5 0.055(2) 0.046(2) 0.059(2) -0.0112(15) 0.0181(17) 0.0045(14)
C6 0.0484(18) 0.0353(16) 0.064(2) -0.0001(15) 0.0132(16) 0.0078(13)
C7 0.0412(16) 0.0332(16) 0.0528(18) 0.0023(13) 0.0078(14) 0.0014(12)
C8 0.0328(14) 0.0282(13) 0.0417(15) -0.0025(11) 0.0044(12) -0.0039(10)
C9 0.0337(14) 0.0274(13) 0.0363(15) 0.0011(11) 0.0025(11) -0.0021(10)
C10 0.0381(15) 0.0305(14) 0.0336(14) 0.0014(11) 0.0048(11) -0.0035(11)
C11 0.0325(14) 0.0288(13) 0.0320(13) -0.0003(10) 0.0017(11) -0.0030(10)
C12 0.0377(15) 0.0341(14) 0.0377(15) 0.0011(12) 0.0045(12) 0.0021(12)
C13 0.0452(17) 0.0410(17) 0.0425(17) -0.0059(13) 0.0079(13) 0.0013(13)
C14 0.0532(19) 0.0450(17) 0.0379(16) -0.0016(13) 0.0161(14) -0.0029(14)
C15 0.0570(19) 0.0378(16) 0.0365(15) 0.0088(12) 0.0096(14) -0.0018(13)
C16 0.0385(15) 0.0298(14) 0.0306(13) 0.0051(10) 0.0072(11) -0.0002(11)
C17 0.0412(16) 0.0401(16) 0.0355(15) 0.0062(12) 0.0035(12) -0.0013(12)
C18 0.0492(18) 0.0490(19) 0.0529(19) 0.0167(15) 0.0075(15) 0.0116(14)
C19 0.067(2) 0.0335(17) 0.069(2) 0.0087(15) 0.0243(19) 0.0105(15)
C20 0.063(2) 0.0324(16) 0.067(2) -0.0089(15) 0.0162(18) -0.0094(14)
C21 0.0414(16) 0.0364(16) 0.0491(18) -0.0026(13) 0.0070(13) -0.0029(12)

loop_
_atom_type_symbol
_atom_type_description
_atom_type_scat_dispersion_real
_atom_type_scat_dispersion_imag
_atom_type_scat_source
C C 0.0033 0.0016 'International Tables Vol C Tables 4.2.6.8 and 6.1.1.4'
H H 0.0000 0.0000 'International Tables Vol C Tables 4.2.6.8 and 6.1.1.4'
N N 0.0061 0.0033 'International Tables Vol C Tables 4.2.6.8 and 6.1.1.4'
I I -0.4742 1.8119 'International Tables Vol C Tables 4.2.6.8 and 6.1.1.4'

loop_
_geom_angle_atom_site_label_1
_geom_angle_atom_site_label_2
_geom_angle_atom_site_label_3
_geom_angle
C9 N1 C11 106.1(2)
C9 N1 C1 123.1(2)
C11 N1 C1 130.8(2)
C9 N2 C10 104.7(2)
C2 C1 N1 117.8(2)
C2 C1 C16 126.8(2)
N1 C1 C16 115.3(2)
C1 C2 C3 122.6(2)
C1 C2 I1 118.27(19)
C3 C2 I1 119.07(19)
C4 C3 C8 117.5(3)
C4 C3 C2 124.0(3)
C8 C3 C2 118.5(2)
C5 C4 C3 121.2(3)
C5 C4 H4 119.4
C3 C4 H4 119.4
C4 C5 C6 120.4(3)
C4 C5 H5 119.8
C6 C5 H5 119.8
C7 C6 C5 120.1(3)
C7 C6 H6 119.9
C5 C6 H6 119.9
C6 C7 C8 119.7(3)
C6 C7 H7 120.2
C8 C7 H7 120.2
C7 C8 C3 121.1(3)
C7 C8 C9 119.7(3)
C3 C8 C9 119.2(2)
N2 C9 N1 113.4(2)
N2 C9 C8 128.0(2)
N1 C9 C8 118.5(2)
N2 C10 C15 128.5(2)
N2 C10 C11 111.5(2)
C15 C10 C11 120.0(2)
C12 C11 N1 134.2(2)
C12 C11 C10 121.5(2)
N1 C11 C10 104.3(2)
C13 C12 C11 117.0(3)
C13 C12 H12 121.5
C11 C12 H12 121.5
C12 C13 C14 122.0(3)
C12 C13 H13 119.0
C14 C13 H13 119.0
C15 C14 C13 121.1(3)
C15 C14 H14 119.5
C13 C14 H14 119.5
C14 C15 C10 118.3(3)
C14 C15 H15 120.9
C10 C15 H15 120.9
C17 C16 C21 119.3(3)
C17 C16 C1 121.7(2)
C21 C16 C1 118.8(2)
C18 C17 C16 120.2(3)
C18 C17 H17 119.9
C16 C17 H17 119.9
C17 C18 C19 120.1(3)
C17 C18 H18 119.9
C19 C18 H18 119.9
C20 C19 C18 119.9(3)
C20 C19 H19 120.0
C18 C19 H19 120.0
C19 C20 C21 120.0(3)
C19 C20 H20 120.0
C21 C20 H20 120.0
C20 C21 C16 120.4(3)
C20 C21 H21 119.8
C16 C21 H21 119.8

loop_
_geom_bond_atom_site_label_1
_geom_bond_atom_site_label_2
_geom_bond_distance
I1 C2 2.092(3)
N1 C9 1.395(3)
N1 C11 1.402(3)
N1 C1 1.403(3)
N2 C9 1.307(3)
N2 C10 1.388(3)
C1 C2 1.354(4)
C1 C16 1.489(3)
C2 C3 1.454(4)
C3 C4 1.401(4)
C3 C8 1.404(4)
C4 C5 1.369(4)
C4 H4 0.9300
C5 C6 1.392(5)
C5 H5 0.9300
C6 C7 1.369(4)
C6 H6 0.9300
C7 C8 1.396(4)
C7 H7 0.9300
C8 C9 1.443(4)
C10 C15 1.393(4)
C10 C11 1.403(4)
C11 C12 1.397(4)
C12 C13 1.372(4)
C12 H12 0.9300
C13 C14 1.392(4)
C13 H13 0.9300
C14 C15 1.374(4)
C14 H14 0.9300
C15 H15 0.9300
C16 C17 1.383(4)
C16 C21 1.387(4)
C17 C18 1.376(4)
C17 H17 0.9300
C18 C19 1.385(5)
C18 H18 0.9300
C19 C20 1.372(5)
C19 H19 0.9300
C20 C21 1.378(4)
C20 H20 0.9300
C21 H21 0.9300

loop_
_geom_torsion_atom_site_label_1
_geom_torsion_atom_site_label_2
_geom_torsion_atom_site_label_3
_geom_torsion_atom_site_label_4
_geom_torsion
C9 N1 C1 C2 7.9(4)
C11 N1 C1 C2 -175.2(3)
C9 N1 C1 C16 -169.2(2)
C11 N1 C1 C16 7.7(4)
N1 C1 C2 C3 -3.9(4)
C16 C1 C2 C3 172.8(2)
N1 C1 C2 I1 179.33(17)
C16 C1 C2 I1 -3.9(4)
C1 C2 C3 C4 180.0(3)
I1 C2 C3 C4 -3.3(4)
C1 C2 C3 C8 -1.2(4)
I1 C2 C3 C8 175.57(18)
C8 C3 C4 C5 1.2(4)
C2 C3 C4 C5 -179.9(3)
C3 C4 C5 C6 -1.3(5)
C4 C5 C6 C7 0.3(5)
C5 C6 C7 C8 0.7(5)
C6 C7 C8 C3 -0.8(4)
C6 C7 C8 C9 177.5(3)
C4 C3 C8 C7 -0.1(4)
C2 C3 C8 C7 -179.0(2)
C4 C3 C8 C9 -178.5(2)
C2 C3 C8 C9 2.6(4)
C10 N2 C9 N1 0.5(3)
C10 N2 C9 C8 -176.8(3)
C11 N1 C9 N2 -1.6(3)
C1 N1 C9 N2 176.0(2)
C11 N1 C9 C8 175.9(2)
C1 N1 C9 C8 -6.4(4)
C7 C8 C9 N2 -0.2(4)
C3 C8 C9 N2 178.2(3)
C7 C8 C9 N1 -177.4(2)
C3 C8 C9 N1 1.0(4)
C9 N2 C10 C15 -179.6(3)
C9 N2 C10 C11 0.9(3)
C9 N1 C11 C12 -175.9(3)
C1 N1 C11 C12 6.7(5)
C9 N1 C11 C10 2.0(3)
C1 N1 C11 C10 -175.3(2)
N2 C10 C11 C12 176.4(2)
C15 C10 C11 C12 -3.2(4)
N2 C10 C11 N1 -1.9(3)
C15 C10 C11 N1 178.6(2)
N1 C11 C12 C13 179.5(3)
C10 C11 C12 C13 1.9(4)
C11 C12 C13 C14 0.4(4)
C12 C13 C14 C15 -1.3(5)
C13 C14 C15 C10 0.1(5)
N2 C10 C15 C14 -177.4(3)
C11 C10 C15 C14 2.1(4)
C2 C1 C16 C17 79.9(4)
N1 C1 C16 C17 -103.3(3)
C2 C1 C16 C21 -105.8(3)
N1 C1 C16 C21 71.0(3)
C21 C16 C17 C18 -1.4(4)
C1 C16 C17 C18 172.8(3)
C16 C17 C18 C19 0.2(5)
C17 C18 C19 C20 1.2(5)
C18 C19 C20 C21 -1.4(5)
C19 C20 C21 C16 0.2(5)
C17 C16 C21 C20 1.3(4)
C1 C16 C21 C20 -173.2(3)

loop_
_cod_related_entry_id
_cod_related_entry_database
_cod_related_entry_code
1 ChemSpider 30659333
